data_7202117
loop_
_publ_author_name
'Yang, En-Cui'
'Liu, Zhong-Yi'
'Wang, Xiu-Guang'
'Batten, Stuart R.'
'Zhao, Xiao-Jun'

_publ_section_title
;
 Three Zn(II)-triazole-H3btc complexes regulated by mixed ligands
 protonation upon stepwise crystallization
;
_journal_issue 9
_journal_name_full CrystEngComm
_journal_page_first 1140
_journal_paper_doi 10.1039/b804944k
_journal_volume 10
_journal_year 2008
_chemical_formula_sum 'C20 H14 N3 O14 Zn2.5'
_chemical_formula_weight 683.77
_chemical_name_systematic
;
?
;
_space_group_IT_number 14
_symmetry_cell_setting monoclinic
_symmetry_space_group_name_Hall '-P 2ybc'
_symmetry_space_group_name_H-M 'P 1 21/c 1'
_atom_sites_solution_hydrogens geom
_atom_sites_solution_primary direct
_atom_sites_solution_secondary difmap
_audit_creation_method SHELXL-97
_cell_angle_alpha 90.00
_cell_angle_beta 93.9640(10)
_cell_angle_gamma 90.00
_cell_formula_units_Z 4
_cell_length_a 8.6815(7)
_cell_length_b 13.0155(11)
_cell_length_c 19.1370(16)
_cell_measurement_reflns_used 7379
_cell_measurement_temperature 294(2)
_cell_measurement_theta_max 27.83
_cell_measurement_theta_min 2.65
_cell_volume 2157.2(3)
_computing_cell_refinement 'Bruker SMART APEX II'
_computing_data_collection 'Bruker SMART APEX II'
_computing_data_reduction 'Bruker SAINT'
_computing_molecular_graphics 'Bruker SHELXTL'
_computing_publication_material 'Bruker SHELXTL'
_computing_structure_refinement 'SHELXL-97 (Sheldrick, 1997)'
_computing_structure_solution 'SHELXS-97 (Sheldrick, 1990)'
_diffrn_ambient_temperature 294(2)
_diffrn_measured_fraction_theta_full 1.000
_diffrn_measured_fraction_theta_max 1.000
_diffrn_measurement_device_type 'APEX II CCD area detector'
_diffrn_measurement_method 'phi and omega scans'
_diffrn_radiation_monochromator graphite
_diffrn_radiation_source 'fine-focus sealed tube'
_diffrn_radiation_type MoK\a
_diffrn_radiation_wavelength 0.71073
_diffrn_reflns_av_R_equivalents 0.0191
_diffrn_reflns_av_sigmaI/netI 0.0192
_diffrn_reflns_limit_h_max 10
_diffrn_reflns_limit_h_min -10
_diffrn_reflns_limit_k_max 13
_diffrn_reflns_limit_k_min -15
_diffrn_reflns_limit_l_max 20
_diffrn_reflns_limit_l_min -22
_diffrn_reflns_number 11555
_diffrn_reflns_theta_full 25.01
_diffrn_reflns_theta_max 25.01
_diffrn_reflns_theta_min 1.89
_exptl_absorpt_coefficient_mu 2.856
_exptl_absorpt_correction_T_max 0.987
_exptl_absorpt_correction_T_min 0.963
_exptl_absorpt_correction_type multi-scan
_exptl_absorpt_process_details SADABS
_exptl_crystal_colour PALE-YELLOW
_exptl_crystal_density_diffrn 2.105
_exptl_crystal_density_meas ?
_exptl_crystal_density_method 'not measured'
_exptl_crystal_description BLOCK
_exptl_crystal_F_000 1368
_exptl_crystal_size_max 0.32
_exptl_crystal_size_mid 0.30
_exptl_crystal_size_min 0.28
_refine_diff_density_max 0.319
_refine_diff_density_min -0.380
_refine_diff_density_rms 0.071
_refine_ls_extinction_method none
_refine_ls_goodness_of_fit_ref 1.039
_refine_ls_hydrogen_treatment constr
_refine_ls_matrix_type full
_refine_ls_number_parameters 360
_refine_ls_number_reflns 3813
_refine_ls_number_restraints 0
_refine_ls_restrained_S_all 1.039
_refine_ls_R_factor_all 0.0241
_refine_ls_R_factor_gt 0.0209
_refine_ls_shift/su_max 0.000
_refine_ls_shift/su_mean 0.000
_refine_ls_structure_factor_coef Fsqd
_refine_ls_weighting_details 'calc w=1/[\s^2^(Fo^2^)+(0.0317P)^2^+1.4022P] where P=(Fo^2^+2Fc^2^)/3'
_refine_ls_weighting_scheme calc
_refine_ls_wR_factor_gt 0.0553
_refine_ls_wR_factor_ref 0.0564
_reflns_number_gt 3453
_reflns_number_total 3813
_reflns_threshold_expression >2sigma(I)
_cod_data_source_file b804944k.txt
_cod_data_source_block 70428c
_cod_depositor_comments
;
The following automatic conversions were performed:
'_symmetry_cell_setting' value 'Monoclinic' changed to 'monoclinic'
according to '/home/saulius/struct/CIF-dictionaries/cif_core.dic'
dictionary named 'cif_core.dic' version 2.4.1 from
2010-06-29.

'_exptl_absorpt_correction_type' value 'MULTI-SCAN' changed
to 'multi-scan' according to
'/home/saulius/struct/CIF-dictionaries/cif_core.dic' dictionary named
'cif_core.dic' version 2.4.1 from 2010-06-29.

Automatic conversion script
Id: cif_fix_enum 1527 2010-12-29 10:47:43Z saulius 

The following automatic conversions were performed:

'_exptl_crystal_density_meas' value 'NONE' was changed to '?' - the
value is perceived as not measured.

Automatic conversion script
Id: cif_fix_values 3008 2015-01-20 13:52:24Z robertas 
;
_cod_original_sg_symbol_H-M P2(1)/c
_cod_original_formula_sum 'C20 H14 N3 O14 Zn2.50'
_cod_database_code 7202117

loop_
_symmetry_equiv_pos_as_xyz
'x, y, z'
'-x, y+1/2, -z+1/2'
'-x, -y, -z'
'x, -y-1/2, z-1/2'

loop_
_atom_site_label
_atom_site_type_symbol
_atom_site_fract_x
_atom_site_fract_y
_atom_site_fract_z
_atom_site_U_iso_or_equiv
_atom_site_adp_type
_atom_site_occupancy
_atom_site_symmetry_multiplicity
_atom_site_calc_flag
_atom_site_refinement_flags
_atom_site_disorder_assembly
_atom_site_disorder_group
Zn1 Zn 0.35841(3) 0.42447(2) 0.051427(12) 0.01872(8) Uani 1 1 d . . .
Zn2 Zn 0.5000 0.5000 0.5000 0.02127(10) Uani 1 2 d S . .
Zn3 Zn -0.02103(3) 0.20834(2) 0.064364(12) 0.01852(8) Uani 1 1 d . . .
O1 O 0.34762(17) 0.43710(13) 0.15860(8) 0.0259(4) Uani 1 1 d . . .
O2 O 0.12649(18) 0.44443(13) 0.09725(8) 0.0266(4) Uani 1 1 d . . .
O3 O -0.35670(18) 0.44527(17) 0.20329(8) 0.0366(5) Uani 1 1 d . . .
H3 H -0.4510 0.4415 0.2030 0.055 Uiso 1 1 calc R . .
O4 O -0.37867(19) 0.46635(16) 0.31667(9) 0.0371(4) Uani 1 1 d . . .
O5 O 0.31937(17) 0.46550(13) 0.42852(8) 0.0250(4) Uani 1 1 d . . .
O6 O 0.13410(17) 0.57563(12) 0.45252(8) 0.0236(3) Uani 1 1 d . . .
O7 O 0.28008(18) 0.28969(12) 0.01348(8) 0.0233(3) Uani 1 1 d . . .
O8 O 0.05996(17) 0.22268(13) -0.03045(8) 0.0252(4) Uani 1 1 d . . .
O9 O -0.06752(17) 0.28810(13) -0.29553(8) 0.0257(4) Uani 1 1 d . . .
O10 O 0.13544(17) 0.29669(12) -0.35854(8) 0.0224(3) Uani 1 1 d . . .
O11 O 0.65127(19) 0.30364(17) -0.25975(9) 0.0403(5) Uani 1 1 d . . .
H11 H 0.7448 0.2974 -0.2620 0.060 Uiso 1 1 calc R . .
O12 O 0.7124(2) 0.2897(2) -0.14637(10) 0.0651(8) Uani 1 1 d . . .
O13 O 0.5737(2) 0.60932(13) 0.42466(9) 0.0331(4) Uani 1 1 d . . .
H13A H 0.5949 0.5754 0.3886 0.050 Uiso 1 1 d R . .
H13B H 0.6353 0.6575 0.4377 0.050 Uiso 1 1 d R . .
O14 O 0.62256(18) 0.38315(13) 0.45650(8) 0.0291(4) Uani 1 1 d . . .
H14A H 0.6256 0.3806 0.4122 0.044 Uiso 1 1 d R . .
H14B H 0.7086 0.3850 0.4806 0.044 Uiso 1 1 d R . .
N1 N -0.3148(2) 0.44796(14) 0.00558(9) 0.0209(4) Uani 1 1 d . . .
N2 N -0.4136(2) 0.39446(14) 0.04541(9) 0.0200(4) Uani 1 1 d . . .
N3 N -0.1898(2) 0.31270(14) 0.05032(9) 0.0203(4) Uani 1 1 d . . .
C1 C 0.2003(2) 0.44593(17) 0.15521(11) 0.0191(4) Uani 1 1 d . . .
C2 C 0.1169(2) 0.45653(16) 0.22062(11) 0.0179(4) Uani 1 1 d . . .
C3 C -0.0437(2) 0.45284(17) 0.21452(11) 0.0191(4) Uani 1 1 d . . .
H3A H -0.0955 0.4452 0.1707 0.023 Uiso 1 1 calc R . .
C4 C -0.1267(2) 0.46053(17) 0.27384(11) 0.0182(4) Uani 1 1 d . . .
C5 C -0.2986(2) 0.45730(17) 0.26762(11) 0.0208(5) Uani 1 1 d . . .
C6 C -0.0500(2) 0.47666(16) 0.33880(11) 0.0177(4) Uani 1 1 d . . .
H6 H -0.1057 0.4831 0.3784 0.021 Uiso 1 1 calc R . .
C7 C 0.1102(2) 0.48323(16) 0.34479(11) 0.0174(4) Uani 1 1 d . . .
C8 C 0.1939(2) 0.46980(16) 0.28601(11) 0.0184(4) Uani 1 1 d . . .
H8 H 0.3013 0.4697 0.2905 0.022 Uiso 1 1 calc R . .
C9 C 0.1942(2) 0.50951(16) 0.41330(11) 0.0181(4) Uani 1 1 d . . .
C10 C 0.1879(2) 0.26438(16) -0.03794(11) 0.0178(4) Uani 1 1 d . . .
C11 C 0.2364(2) 0.28057(16) -0.11066(11) 0.0178(4) Uani 1 1 d . . .
C12 C 0.1312(2) 0.28180(16) -0.16859(11) 0.0185(4) Uani 1 1 d . . .
H12 H 0.0259 0.2774 -0.1628 0.022 Uiso 1 1 calc R . .
C13 C 0.1840(2) 0.28961(16) -0.23573(11) 0.0174(4) Uani 1 1 d . . .
C14 C 0.0737(2) 0.29143(16) -0.29961(11) 0.0175(4) Uani 1 1 d . . .
C15 C 0.3416(2) 0.29301(17) -0.24406(11) 0.0196(5) Uani 1 1 d . . .
H15 H 0.3767 0.2951 -0.2888 0.023 Uiso 1 1 calc R . .
C16 C 0.4469(2) 0.29330(17) -0.18616(11) 0.0199(5) Uani 1 1 d . . .
C17 C 0.6168(3) 0.29515(19) -0.19407(12) 0.0251(5) Uani 1 1 d . . .
C18 C 0.3947(2) 0.28830(17) -0.11940(11) 0.0211(5) Uani 1 1 d . . .
H18 H 0.4648 0.2901 -0.0804 0.025 Uiso 1 1 calc R . .
C19 C -0.3347(2) 0.31496(18) 0.07107(12) 0.0221(5) Uani 1 1 d . . .
H19 H -0.3746 0.2659 0.1002 0.027 Uiso 1 1 calc R . .
C20 C -0.1846(2) 0.39608(18) 0.00973(12) 0.0249(5) Uani 1 1 d . . .
H20 H -0.0980 0.4153 -0.0131 0.030 Uiso 1 1 calc R . .

loop_
_atom_site_aniso_label
_atom_site_aniso_U_11
_atom_site_aniso_U_22
_atom_site_aniso_U_33
_atom_site_aniso_U_23
_atom_site_aniso_U_13
_atom_site_aniso_U_12
Zn1 0.01550(13) 0.02363(15) 0.01734(14) 0.00118(10) 0.00339(10) 0.00119(10)
Zn2 0.01735(18) 0.0271(2) 0.01880(19) -0.00208(15) -0.00300(14) 0.00106(15)
Zn3 0.01302(13) 0.02682(15) 0.01561(13) 0.00382(10) 0.00022(9) 0.00123(10)
O1 0.0146(8) 0.0437(10) 0.0197(8) -0.0018(7) 0.0026(6) 0.0011(7)
O2 0.0214(8) 0.0419(10) 0.0166(8) -0.0003(7) 0.0020(6) -0.0022(7)
O3 0.0143(8) 0.0729(14) 0.0223(9) -0.0129(9) -0.0023(7) -0.0002(9)
O4 0.0190(8) 0.0687(13) 0.0240(9) -0.0087(9) 0.0051(7) -0.0034(8)
O5 0.0172(8) 0.0327(9) 0.0242(8) -0.0078(7) -0.0055(6) 0.0046(7)
O6 0.0231(8) 0.0293(9) 0.0180(8) -0.0068(6) -0.0024(6) 0.0063(7)
O7 0.0281(9) 0.0262(8) 0.0153(8) -0.0011(6) -0.0005(6) -0.0032(7)
O8 0.0187(8) 0.0399(10) 0.0174(8) 0.0038(7) 0.0040(6) -0.0050(7)
O9 0.0131(8) 0.0373(10) 0.0269(9) 0.0014(7) 0.0022(6) -0.0006(7)
O10 0.0177(8) 0.0348(9) 0.0145(8) -0.0021(6) 0.0007(6) 0.0009(7)
O11 0.0163(8) 0.0798(15) 0.0256(9) 0.0034(9) 0.0086(7) -0.0027(9)
O12 0.0178(9) 0.148(2) 0.0292(11) 0.0126(12) -0.0004(8) 0.0063(12)
O13 0.0394(10) 0.0335(10) 0.0270(9) -0.0027(7) 0.0066(7) -0.0084(8)
O14 0.0288(9) 0.0365(10) 0.0216(8) -0.0082(7) -0.0028(7) 0.0041(7)
N1 0.0159(9) 0.0245(10) 0.0225(10) 0.0054(8) 0.0033(7) 0.0016(8)
N2 0.0157(9) 0.0248(10) 0.0199(9) 0.0021(8) 0.0042(7) 0.0008(7)
N3 0.0152(9) 0.0241(10) 0.0217(10) 0.0026(8) 0.0009(7) 0.0016(7)
C1 0.0179(11) 0.0202(11) 0.0196(11) -0.0006(9) 0.0037(9) -0.0012(9)
C2 0.0176(11) 0.0183(11) 0.0182(11) -0.0012(9) 0.0030(8) 0.0009(8)
C3 0.0173(11) 0.0232(11) 0.0166(11) -0.0024(9) -0.0012(8) 0.0001(9)
C4 0.0148(10) 0.0198(11) 0.0199(11) -0.0020(9) 0.0013(8) -0.0008(8)
C5 0.0173(11) 0.0245(12) 0.0208(11) -0.0040(9) 0.0019(9) -0.0019(9)
C6 0.0177(11) 0.0193(11) 0.0165(11) -0.0009(8) 0.0036(8) 0.0001(8)
C7 0.0170(10) 0.0171(11) 0.0177(11) -0.0013(8) -0.0011(8) 0.0010(8)
C8 0.0118(10) 0.0207(11) 0.0227(11) 0.0002(9) 0.0011(8) 0.0004(8)
C9 0.0162(11) 0.0217(11) 0.0163(11) 0.0010(9) 0.0004(8) -0.0028(9)
C10 0.0198(11) 0.0186(11) 0.0152(10) 0.0022(8) 0.0028(8) 0.0042(9)
C11 0.0188(11) 0.0193(11) 0.0158(11) 0.0005(8) 0.0040(8) 0.0003(9)
C12 0.0149(10) 0.0210(11) 0.0200(11) 0.0001(9) 0.0043(8) -0.0007(8)
C13 0.0174(10) 0.0187(11) 0.0159(10) 0.0004(8) 0.0003(8) 0.0001(8)
C14 0.0175(11) 0.0170(11) 0.0180(11) -0.0004(8) 0.0012(8) 0.0000(8)
C15 0.0206(11) 0.0241(11) 0.0145(10) 0.0014(8) 0.0050(9) 0.0006(9)
C16 0.0158(11) 0.0239(12) 0.0203(11) 0.0020(9) 0.0038(8) 0.0014(9)
C17 0.0197(12) 0.0341(13) 0.0219(12) 0.0016(10) 0.0032(9) 0.0009(10)
C18 0.0195(11) 0.0274(12) 0.0160(11) 0.0016(9) -0.0009(9) 0.0008(9)
C19 0.0172(11) 0.0272(12) 0.0223(11) 0.0043(9) 0.0035(9) -0.0006(9)
C20 0.0156(11) 0.0315(13) 0.0281(12) 0.0065(10) 0.0054(9) 0.0020(9)

loop_
_atom_type_symbol
_atom_type_description
_atom_type_scat_dispersion_real
_atom_type_scat_dispersion_imag
_atom_type_scat_source
C C 0.0033 0.0016 'International Tables Vol C Tables 4.2.6.8 and 6.1.1.4'
H H 0.0000 0.0000 'International Tables Vol C Tables 4.2.6.8 and 6.1.1.4'
N N 0.0061 0.0033 'International Tables Vol C Tables 4.2.6.8 and 6.1.1.4'
O O 0.0106 0.0060 'International Tables Vol C Tables 4.2.6.8 and 6.1.1.4'
Zn Zn 0.2839 1.4301 'International Tables Vol C Tables 4.2.6.8 and 6.1.1.4'

loop_
_geom_angle_atom_site_label_1
_geom_angle_atom_site_label_2
_geom_angle_atom_site_label_3
_geom_angle
_geom_angle_site_symmetry_1
_geom_angle_site_symmetry_3
_geom_angle_publ_flag
O7 Zn1 N1 118.78(7) . 3_565 ?
O7 Zn1 N2 96.84(7) . 1_655 ?
N1 Zn1 N2 106.05(7) 3_565 1_655 ?
O7 Zn1 O1 113.12(6) . . ?
N1 Zn1 O1 116.98(7) 3_565 . ?
N2 Zn1 O1 100.55(7) 1_655 . ?
O7 Zn1 O2 87.26(6) . . ?
N1 Zn1 O2 88.64(7) 3_565 . ?
N2 Zn1 O2 160.16(6) 1_655 . ?
O1 Zn1 O2 60.28(6) . . ?
O7 Zn1 C1 101.21(7) . . ?
N1 Zn1 C1 104.20(7) 3_565 . ?
N2 Zn1 C1 131.01(7) 1_655 . ?
O1 Zn1 C1 30.65(6) . . ?
O2 Zn1 C1 29.63(6) . . ?
O5 Zn2 O5 180.0 3_666 . ?
O5 Zn2 O14 92.20(6) 3_666 . ?
O5 Zn2 O14 87.80(6) . . ?
O5 Zn2 O14 87.80(6) 3_666 3_666 ?
O5 Zn2 O14 92.20(6) . 3_666 ?
O14 Zn2 O14 180.00(8) . 3_666 ?
O5 Zn2 O13 93.03(7) 3_666 . ?
O5 Zn2 O13 86.97(7) . . ?
O14 Zn2 O13 91.81(7) . . ?
O14 Zn2 O13 88.19(7) 3_666 . ?
O5 Zn2 O13 86.97(7) 3_666 3_666 ?
O5 Zn2 O13 93.03(7) . 3_666 ?
O14 Zn2 O13 88.19(7) . 3_666 ?
O14 Zn2 O13 91.81(7) 3_666 3_666 ?
O13 Zn2 O13 180.00(7) . 3_666 ?
O10 Zn3 O8 114.99(6) 4_566 . ?
O10 Zn3 O6 113.84(6) 4_566 2_545 ?
O8 Zn3 O6 97.66(6) . 2_545 ?
O10 Zn3 N3 126.41(7) 4_566 . ?
O8 Zn3 N3 96.59(7) . . ?
O6 Zn3 N3 102.56(7) 2_545 . ?
C1 O1 Zn1 94.04(12) . . ?
C1 O2 Zn1 85.97(12) . . ?
C5 O3 H3 109.5 . . ?
C9 O5 Zn2 131.90(14) . . ?
C9 O6 Zn3 134.62(14) . 2 ?
C10 O7 Zn1 133.64(14) . . ?
C10 O8 Zn3 120.94(14) . . ?
C14 O10 Zn3 110.75(13) . 4_565 ?
C17 O11 H11 109.5 . . ?
Zn2 O13 H13A 106.9 . . ?
Zn2 O13 H13B 120.0 . . ?
H13A O13 H13B 117.1 . . ?
Zn2 O14 H14A 118.9 . . ?
Zn2 O14 H14B 102.6 . . ?
H14A O14 H14B 117.0 . . ?
C20 N1 N2 105.84(18) . . ?
C20 N1 Zn1 125.92(15) . 3_565 ?
N2 N1 Zn1 128.18(13) . 3_565 ?
C19 N2 N1 106.04(17) . . ?
C19 N2 Zn1 127.91(15) . 1_455 ?
N1 N2 Zn1 125.61(14) . 1_455 ?
C20 N3 C19 102.94(18) . . ?
C20 N3 Zn3 125.07(15) . . ?
C19 N3 Zn3 131.73(15) . . ?
O2 C1 O1 119.70(19) . . ?
O2 C1 C2 119.91(19) . . ?
O1 C1 C2 120.38(19) . . ?
O2 C1 Zn1 64.39(11) . . ?
O1 C1 Zn1 55.31(10) . . ?
C2 C1 Zn1 175.59(16) . . ?
C8 C2 C3 119.84(19) . . ?
C8 C2 C1 122.32(19) . . ?
C3 C2 C1 117.85(19) . . ?
C4 C3 C2 120.12(19) . . ?
C4 C3 H3A 119.9 . . ?
C2 C3 H3A 119.9 . . ?
C6 C4 C3 120.01(19) . . ?
C6 C4 C5 119.52(19) . . ?
C3 C4 C5 120.39(19) . . ?
O4 C5 O3 122.4(2) . . ?
O4 C5 C4 124.1(2) . . ?
O3 C5 C4 113.46(18) . . ?
C4 C6 C7 119.95(19) . . ?
C4 C6 H6 120.0 . . ?
C7 C6 H6 120.0 . . ?
C6 C7 C8 120.08(19) . . ?
C6 C7 C9 120.74(18) . . ?
C8 C7 C9 119.12(19) . . ?
C2 C8 C7 119.85(19) . . ?
C2 C8 H8 120.1 . . ?
C7 C8 H8 120.1 . . ?
O5 C9 O6 123.92(19) . . ?
O5 C9 C7 117.71(19) . . ?
O6 C9 C7 118.36(18) . . ?
O8 C10 O7 122.72(19) . . ?
O8 C10 C11 118.44(19) . . ?
O7 C10 C11 118.78(19) . . ?
C12 C11 C18 120.11(19) . . ?
C12 C11 C10 122.16(19) . . ?
C18 C11 C10 117.61(19) . . ?
C11 C12 C13 119.72(19) . . ?
C11 C12 H12 120.1 . . ?
C13 C12 H12 120.1 . . ?
C15 C13 C12 119.75(19) . . ?
C15 C13 C14 118.97(19) . . ?
C12 C13 C14 121.26(19) . . ?
O9 C14 O10 122.29(19) . . ?
O9 C14 C13 121.91(19) . . ?
O10 C14 C13 115.80(18) . . ?
C16 C15 C13 120.59(19) . . ?
C16 C15 H15 119.7 . . ?
C13 C15 H15 119.7 . . ?
C18 C16 C15 119.7(2) . . ?
C18 C16 C17 118.9(2) . . ?
C15 C16 C17 121.37(19) . . ?
O12 C17 O11 122.9(2) . . ?
O12 C17 C16 124.2(2) . . ?
O11 C17 C16 112.94(19) . . ?
C16 C18 C11 120.0(2) . . ?
C16 C18 H18 120.0 . . ?
C11 C18 H18 120.0 . . ?
N2 C19 N3 112.32(19) . . ?
N2 C19 H19 123.8 . . ?
N3 C19 H19 123.8 . . ?
N1 C20 N3 112.86(19) . . ?
N1 C20 H20 123.6 . . ?
N3 C20 H20 123.6 . . ?

loop_
_geom_bond_atom_site_label_1
_geom_bond_atom_site_label_2
_geom_bond_distance
_geom_bond_site_symmetry_2
_geom_bond_publ_flag
Zn1 O7 1.9997(15) . ?
Zn1 N1 2.0083(18) 3_565 ?
Zn1 N2 2.0287(17) 1_655 ?
Zn1 O1 2.0661(15) . ?
Zn1 O2 2.2659(16) . ?
Zn1 C1 2.507(2) . ?
Zn2 O5 2.0579(15) 3_666 ?
Zn2 O5 2.0579(15) . ?
Zn2 O14 2.0641(16) . ?
Zn2 O14 2.0641(16) 3_666 ?
Zn2 O13 2.1541(17) . ?
Zn2 O13 2.1541(17) 3_666 ?
Zn3 O10 1.9363(15) 4_566 ?
Zn3 O8 1.9995(15) . ?
Zn3 O6 2.0019(16) 2_545 ?
Zn3 N3 2.0027(18) . ?
O1 C1 1.281(3) . ?
O2 C1 1.242(3) . ?
O3 C5 1.307(3) . ?
O3 H3 0.8200 . ?
O4 C5 1.212(3) . ?
O5 C9 1.245(3) . ?
O6 C9 1.277(3) . ?
O6 Zn3 2.0019(16) 2 ?
O7 C10 1.268(3) . ?
O8 C10 1.253(3) . ?
O9 C14 1.235(3) . ?
O10 C14 1.283(3) . ?
O10 Zn3 1.9363(15) 4_565 ?
O11 C17 1.317(3) . ?
O11 H11 0.8200 . ?
O12 C17 1.193(3) . ?
O13 H13A 0.8499 . ?
O13 H13B 0.8500 . ?
O14 H14A 0.8501 . ?
O14 H14B 0.8501 . ?
N1 C20 1.314(3) . ?
N1 N2 1.376(2) . ?
N1 Zn1 2.0083(18) 3_565 ?
N2 C19 1.317(3) . ?
N2 Zn1 2.0287(17) 1_455 ?
N3 C20 1.337(3) . ?
N3 C19 1.345(3) . ?
C1 C2 1.496(3) . ?
C2 C8 1.388(3) . ?
C2 C3 1.391(3) . ?
C3 C4 1.390(3) . ?
C3 H3A 0.9300 . ?
C4 C6 1.385(3) . ?
C4 C5 1.490(3) . ?
C6 C7 1.390(3) . ?
C6 H6 0.9300 . ?
C7 C8 1.392(3) . ?
C7 C9 1.495(3) . ?
C8 H8 0.9300 . ?
C10 C11 1.497(3) . ?
C11 C12 1.387(3) . ?
C11 C18 1.399(3) . ?
C12 C13 1.398(3) . ?
C12 H12 0.9300 . ?
C13 C15 1.388(3) . ?
C13 C14 1.500(3) . ?
C15 C16 1.387(3) . ?
C15 H15 0.9300 . ?
C16 C18 1.387(3) . ?
C16 C17 1.493(3) . ?
C18 H18 0.9300 . ?
C19 H19 0.9300 . ?
C20 H20 0.9300 . ?

loop_
_geom_torsion_atom_site_label_1
_geom_torsion_atom_site_label_2
_geom_torsion_atom_site_label_3
_geom_torsion_atom_site_label_4
_geom_torsion
_geom_torsion_site_symmetry_1
_geom_torsion_site_symmetry_2
_geom_torsion_site_symmetry_3
_geom_torsion_site_symmetry_4
_geom_torsion_publ_flag
O7 Zn1 O1 C1 -72.20(14) . . . . ?
N1 Zn1 O1 C1 71.38(14) 3_565 . . . ?
N2 Zn1 O1 C1 -174.39(13) 1_655 . . . ?
O2 Zn1 O1 C1 0.13(12) . . . . ?
O7 Zn1 O2 C1 118.55(13) . . . . ?
N1 Zn1 O2 C1 -122.55(14) 3_565 . . . ?
N2 Zn1 O2 C1 15.9(3) 1_655 . . . ?
O1 Zn1 O2 C1 -0.13(12) . . . . ?
O5 Zn2 O5 C9 43(100) 3_666 . . . ?
O14 Zn2 O5 C9 -171.8(2) . . . . ?
O14 Zn2 O5 C9 8.2(2) 3_666 . . . ?
O13 Zn2 O5 C9 -79.9(2) . . . . ?
O13 Zn2 O5 C9 100.1(2) 3_666 . . . ?
N1 Zn1 O7 C10 -10.3(2) 3_565 . . . ?
N2 Zn1 O7 C10 -122.85(19) 1_655 . . . ?
O1 Zn1 O7 C10 132.57(18) . . . . ?
O2 Zn1 O7 C10 76.64(19) . . . . ?
C1 Zn1 O7 C10 102.92(19) . . . . ?
O10 Zn3 O8 C10 -26.45(19) 4_566 . . . ?
O6 Zn3 O8 C10 -147.29(16) 2_545 . . . ?
N3 Zn3 O8 C10 109.03(17) . . . . ?
C20 N1 N2 C19 0.6(2) . . . . ?
Zn1 N1 N2 C19 178.10(15) 3_565 . . . ?
C20 N1 N2 Zn1 -172.23(15) . . . 1_455 ?
Zn1 N1 N2 Zn1 5.3(3) 3_565 . . 1_455 ?
O10 Zn3 N3 C20 96.87(19) 4_566 . . . ?
O8 Zn3 N3 C20 -30.98(19) . . . . ?
O6 Zn3 N3 C20 -130.38(18) 2_545 . . . ?
O10 Zn3 N3 C19 -90.2(2) 4_566 . . . ?
O8 Zn3 N3 C19 142.0(2) . . . . ?
O6 Zn3 N3 C19 42.6(2) 2_545 . . . ?
Zn1 O2 C1 O1 0.2(2) . . . . ?
Zn1 O2 C1 C2 -178.92(19) . . . . ?
Zn1 O1 C1 O2 -0.2(2) . . . . ?
Zn1 O1 C1 C2 178.90(17) . . . . ?
O7 Zn1 C1 O2 -63.44(13) . . . . ?
N1 Zn1 C1 O2 60.37(14) 3_565 . . . ?
N2 Zn1 C1 O2 -172.91(12) 1_655 . . . ?
O1 Zn1 C1 O2 179.8(2) . . . . ?
O7 Zn1 C1 O1 116.79(13) . . . . ?
N1 Zn1 C1 O1 -119.41(13) 3_565 . . . ?
N2 Zn1 C1 O1 7.31(17) 1_655 . . . ?
O2 Zn1 C1 O1 -179.8(2) . . . . ?
O7 Zn1 C1 C2 104(2) . . . . ?
N1 Zn1 C1 C2 -132(2) 3_565 . . . ?
N2 Zn1 C1 C2 -5(2) 1_655 . . . ?
O1 Zn1 C1 C2 -12(2) . . . . ?
O2 Zn1 C1 C2 168(2) . . . . ?
O2 C1 C2 C8 -172.9(2) . . . . ?
O1 C1 C2 C8 8.0(3) . . . . ?
Zn1 C1 C2 C8 20(2) . . . . ?
O2 C1 C2 C3 7.1(3) . . . . ?
O1 C1 C2 C3 -172.1(2) . . . . ?
Zn1 C1 C2 C3 -160.2(19) . . . . ?
C8 C2 C3 C4 -1.2(3) . . . . ?
C1 C2 C3 C4 178.89(19) . . . . ?
C2 C3 C4 C6 3.0(3) . . . . ?
C2 C3 C4 C5 179.6(2) . . . . ?
C6 C4 C5 O4 -1.3(3) . . . . ?
C3 C4 C5 O4 -177.9(2) . . . . ?
C6 C4 C5 O3 177.7(2) . . . . ?
C3 C4 C5 O3 1.1(3) . . . . ?
C3 C4 C6 C7 -1.2(3) . . . . ?
C5 C4 C6 C7 -177.9(2) . . . . ?
C4 C6 C7 C8 -2.4(3) . . . . ?
C4 C6 C7 C9 174.74(19) . . . . ?
C3 C2 C8 C7 -2.4(3) . . . . ?
C1 C2 C8 C7 177.5(2) . . . . ?
C6 C7 C8 C2 4.2(3) . . . . ?
C9 C7 C8 C2 -172.97(19) . . . . ?
Zn2 O5 C9 O6 -18.2(3) . . . . ?
Zn2 O5 C9 C7 161.62(14) . . . . ?
Zn3 O6 C9 O5 140.09(18) 2 . . . ?
Zn3 O6 C9 C7 -39.7(3) 2 . . . ?
C6 C7 C9 O5 142.7(2) . . . . ?
C8 C7 C9 O5 -40.1(3) . . . . ?
C6 C7 C9 O6 -37.5(3) . . . . ?
C8 C7 C9 O6 139.7(2) . . . . ?
Zn3 O8 C10 O7 7.7(3) . . . . ?
Zn3 O8 C10 C11 -175.10(14) . . . . ?
Zn1 O7 C10 O8 -114.0(2) . . . . ?
Zn1 O7 C10 C11 68.9(3) . . . . ?
O8 C10 C11 C12 20.5(3) . . . . ?
O7 C10 C11 C12 -162.2(2) . . . . ?
O8 C10 C11 C18 -155.6(2) . . . . ?
O7 C10 C11 C18 21.7(3) . . . . ?
C18 C11 C12 C13 0.7(3) . . . . ?
C10 C11 C12 C13 -175.27(19) . . . . ?
C11 C12 C13 C15 1.9(3) . . . . ?
C11 C12 C13 C14 -179.85(19) . . . . ?
Zn3 O10 C14 O9 -2.8(3) 4_565 . . . ?
Zn3 O10 C14 C13 177.24(14) 4_565 . . . ?
C15 C13 C14 O9 179.7(2) . . . . ?
C12 C13 C14 O9 1.4(3) . . . . ?
C15 C13 C14 O10 -0.4(3) . . . . ?
C12 C13 C14 O10 -178.63(19) . . . . ?
C12 C13 C15 C16 -2.9(3) . . . . ?
C14 C13 C15 C16 178.85(19) . . . . ?
C13 C15 C16 C18 1.2(3) . . . . ?
C13 C15 C16 C17 179.0(2) . . . . ?
C18 C16 C17 O12 2.2(4) . . . . ?
C15 C16 C17 O12 -175.7(3) . . . . ?
C18 C16 C17 O11 -177.7(2) . . . . ?
C15 C16 C17 O11 4.5(3) . . . . ?
C15 C16 C18 C11 1.5(3) . . . . ?
C17 C16 C18 C11 -176.4(2) . . . . ?
C12 C11 C18 C16 -2.4(3) . . . . ?
C10 C11 C18 C16 173.7(2) . . . . ?
N1 N2 C19 N3 -0.2(3) . . . . ?
Zn1 N2 C19 N3 172.41(15) 1_455 . . . ?
C20 N3 C19 N2 -0.3(3) . . . . ?
Zn3 N3 C19 N2 -174.38(15) . . . . ?
N2 N1 C20 N3 -0.8(3) . . . . ?
Zn1 N1 C20 N3 -178.40(15) 3_565 . . . ?
C19 N3 C20 N1 0.7(3) . . . . ?
Zn3 N3 C20 N1 175.32(15) . . . . ?
